data_7036926
loop_
_publ_author_name
'Chadwick, F. Mark'
'Ashley, Andrew E.'
'Cooper, Robert T.'
'Bennett, Luke A.'
'Green, Jennifer C.'
'O'Hare, Dermot M'

_publ_section_title
;
 Group 9 bimetallic carbonyl permethylpentalene complexes.
;
_journal_issue 46
_journal_name_full 'Dalton transactions (Cambridge, England : 2003)'
_journal_page_first 20147
_journal_page_last 20153
_journal_paper_doi 10.1039/c5dt03747f
_journal_volume 44
_journal_year 2015
_chemical_compound_source SYN
_chemical_formula_moiety 'C17 H18 O3 Rh2'
_chemical_formula_sum 'C17 H18 O3 Rh2'
_chemical_formula_weight 476.14
_chemical_melting_point ?
_chemical_properties_physical 'Air-sensitive, Moisture-sensitive, Oxygen-sensitive'
_space_group_IT_number 14
_symmetry_cell_setting monoclinic
_symmetry_space_group_name_Hall '-P 2yn'
_symmetry_space_group_name_H-M 'P 1 21/n 1'
_atom_sites_solution_hydrogens geom
_atom_sites_solution_primary direct
_audit_creation_date 08-01-22
_audit_creation_method CRYSTALS_ver_12.85
_audit_update_record
;
2015-08-10 deposited with the CCDC.
2015-10-22 downloaded from the CCDC.
;
_cell_angle_alpha 90
_cell_angle_beta 94.8887(7)
_cell_angle_gamma 90
_cell_formula_units_Z 4
_cell_length_a 10.5875(2)
_cell_length_b 9.7143(2)
_cell_length_c 15.3682(3)
_cell_measurement_reflns_used 3797
_cell_measurement_temperature 150
_cell_measurement_theta_max 27
_cell_measurement_theta_min 5
_cell_volume 1574.87(5)
_computing_cell_refinement 'DENZO/SCALEPACK (Otwinowski & Minor, 1997)'
_computing_data_collection 'COLLECT (Nonius, 1997-2001).'
_computing_data_reduction 'DENZO/SCALEPACK (Otwinowski & Minor, 1997)'
_computing_molecular_graphics 'CAMERON (Watkin et al., 1996)'
_computing_publication_material 'CRYSTALS (Betteridge et al., 2003)'
_computing_structure_refinement 'CRYSTALS (Betteridge et al., 2003)'
_computing_structure_solution 'SIR92 (Altomare et al., 1994)'
_diffrn_ambient_temperature 150
_diffrn_measured_fraction_theta_full 0.992
_diffrn_measured_fraction_theta_max 0.992
_diffrn_measurement_device 'Nonius KappaCCD'
_diffrn_measurement_device_type Area
_diffrn_measurement_method \w
_diffrn_radiation_monochromator graphite
_diffrn_radiation_type 'Mo K\a'
_diffrn_radiation_wavelength 0.71073
_diffrn_reflns_av_R_equivalents 0.023
_diffrn_reflns_limit_h_max 13
_diffrn_reflns_limit_h_min -13
_diffrn_reflns_limit_k_max 12
_diffrn_reflns_limit_k_min -12
_diffrn_reflns_limit_l_max 19
_diffrn_reflns_limit_l_min -19
_diffrn_reflns_number 31745
_diffrn_reflns_theta_full 27.495
_diffrn_reflns_theta_max 27.495
_diffrn_reflns_theta_min 5.251
_diffrn_standards_number 0
_exptl_absorpt_coefficient_mu 2.104
_exptl_absorpt_correction_T_max 0.96
_exptl_absorpt_correction_T_min 0.86
_exptl_absorpt_correction_type multi-scan
_exptl_absorpt_process_details 'DENZO/SCALEPACK (Otwinowski & Minor, 1997)'
_exptl_crystal_colour brown
_exptl_crystal_density_diffrn 2.008
_exptl_crystal_density_meas ?
_exptl_crystal_density_method 'not measured'
_exptl_crystal_description plate
_exptl_crystal_F_000 936
_exptl_crystal_recrystallization_method 'Re-crystallisation from solvent: '
_exptl_crystal_size_max 0.04
_exptl_crystal_size_mid 0.04
_exptl_crystal_size_min 0.02
_refine_diff_density_max 0.95
_refine_diff_density_min -0.95
_refine_ls_extinction_method None
_refine_ls_goodness_of_fit_ref 0.9857
_refine_ls_hydrogen_treatment constr
_refine_ls_matrix_type full
_refine_ls_number_parameters 199
_refine_ls_number_reflns 3044
_refine_ls_number_restraints 0
_refine_ls_R_factor_all 0.0414
_refine_ls_R_factor_gt 0.0357
_refine_ls_shift/su_max 0.001393
_refine_ls_structure_factor_coef Fsqd
_refine_ls_weighting_details
;
 Method= Modified Sheldrick 
 w=1/[\s^2^(F^2^) + ( 0.05P)^2^ + 4.88P] 
 ,where P=(max(Fo^2^,0) + 2Fc^2^)/3 
;
_refine_ls_weighting_scheme calc
_refine_ls_wR_factor_all 0.0866
_refine_ls_wR_factor_gt 0.0839
_refine_ls_wR_factor_ref 0.0823
_reflns_limit_h_max 13
_reflns_limit_h_min -13
_reflns_limit_k_max 12
_reflns_limit_k_min 0
_reflns_limit_l_max 19
_reflns_limit_l_min 0
_reflns_number_gt 3131
_reflns_number_total 7197
_reflns_threshold_expression I>2.0\s(I)
_oxford_diffrn_Wilson_B_factor 1.91
_oxford_diffrn_Wilson_scale 29.30
_oxford_refine_ls_r_factor_ref 0.0348
_oxford_refine_ls_scale 0.18209(11)
_oxford_reflns_number_all 3595
_oxford_reflns_threshold_expression_ref I>3.0\s(I)
_oxford_structure_analysis_title '1221031 Pn*Rh2(CO)3'
_cod_data_source_file c5dt03747f2.cif
_cod_data_source_block 3
_cod_depositor_comments
;
The following automatic conversions were performed:

'_chemical_melting_point' value 'not measured' was changed to '?' -
the value is undefined or not given.

'_symmetry_cell_setting' value 'Monoclinic' changed to 'monoclinic'
according to
/usr/data/users/saulius/crontab/automatic-downloads/rss-feeds/RSC/lib/dictionaries/cif_core.dic
dictionary named 'cif_core.dic' version 2.4.2 from 2011-04-26.

'_exptl_crystal_density_meas' value 'not measured' was changed to '?'
- the value is perceived as not measured.

Automatic conversion script
Id: cif_fix_values 3271 2015-04-21 07:52:19Z andrius 

 Adding full bibliography for 7036924--7036926.cif.
;
_cod_original_sg_symbol_H-M 'P 1 21/n 1 '
_cod_database_code 7036926

loop_
_symmetry_equiv_pos_as_xyz
x,y,z
-x,-y,-z
-x+1/2,y+1/2,-z+1/2
x+1/2,-y+1/2,z+1/2

loop_
_atom_site_label
_atom_site_type_symbol
_atom_site_fract_x
_atom_site_fract_y
_atom_site_fract_z
_atom_site_U_iso_or_equiv
_atom_site_occupancy
_atom_site_adp_type
_atom_site_refinement_flags_posn
C1 C 0.6777(3) 0.6266(4) 0.4968(3) 0.0241 1.0000 Uani .
C2 C 0.6377(4) 0.6198(4) 0.5832(3) 0.0260 1.0000 Uani .
C3 C 0.6625(3) 0.4837(4) 0.6189(2) 0.0234 1.0000 Uani .
C4 C 0.7109(3) 0.4046(4) 0.5513(2) 0.0219 1.0000 Uani .
C5 C 1.2439(3) 0.7332(4) 0.4704(3) 0.0238 1.0000 Uani .
C6 C 1.2339(3) 0.7353(4) 0.5631(3) 0.0243 1.0000 Uani .
C7 C 1.2377(4) 0.5953(4) 0.5946(3) 0.0251 1.0000 Uani .
C8 C 0.7196(3) 0.4899(4) 0.4760(2) 0.0233 1.0000 Uani .
C9 C 0.6573(4) 0.7481(5) 0.4366(3) 0.0339 1.0000 Uani .
C10 C 0.5701(4) 0.7336(5) 0.6256(3) 0.0365 1.0000 Uani .
C11 C 0.6258(4) 0.4314(5) 0.7055(3) 0.0319 1.0000 Uani .
C12 C 1.2535(4) 0.8572(4) 0.4137(3) 0.0341 1.0000 Uani .
C13 C 1.2309(4) 0.8623(5) 0.6174(3) 0.0351 1.0000 Uani .
C14 C 1.2497(4) 0.5552(5) 0.6891(3) 0.0318 1.0000 Uani .
C15 C 0.9725(4) 0.6979(5) 0.4007(3) 0.0287 1.0000 Uani .
C16 C 0.9320(4) 0.5646(4) 0.7054(3) 0.0282 1.0000 Uani .
C17 C 0.9464(3) 0.7549(4) 0.5748(3) 0.0265 1.0000 Uani .
Rh1 Rh 1.06030(3) 0.64134(3) 0.505074(18) 0.0204 1.0000 Uani .
Rh2 Rh 0.84582(3) 0.58481(3) 0.596330(18) 0.0211 1.0000 Uani .
O3 O 0.9391(3) 0.8723(3) 0.5911(2) 0.0348 1.0000 Uani .
O4 O 0.9327(3) 0.7428(4) 0.3351(2) 0.0424 1.0000 Uani .
O5 O 0.9796(3) 0.5525(4) 0.77498(19) 0.0386 1.0000 Uani .
H91 H 0.6972 0.7318 0.3836 0.0502 1.0000 Uiso R
H92 H 0.6927 0.8294 0.4642 0.0501 1.0000 Uiso R
H93 H 0.5676 0.7616 0.4221 0.0502 1.0000 Uiso R
H101 H 0.5747 0.7201 0.6874 0.0540 1.0000 Uiso R
H102 H 0.6082 0.8207 0.6133 0.0540 1.0000 Uiso R
H103 H 0.4823 0.7349 0.6037 0.0542 1.0000 Uiso R
H111 H 0.6851 0.3628 0.7287 0.0471 1.0000 Uiso R
H112 H 0.6256 0.5065 0.7464 0.0471 1.0000 Uiso R
H113 H 0.5420 0.3920 0.6982 0.0472 1.0000 Uiso R
H121 H 1.2000 0.9289 0.4331 0.0493 1.0000 Uiso R
H122 H 1.3398 0.8890 0.4182 0.0491 1.0000 Uiso R
H123 H 1.2278 0.8348 0.3537 0.0491 1.0000 Uiso R
H131 H 1.1903 0.8429 0.6699 0.0511 1.0000 Uiso R
H132 H 1.3162 0.8944 0.6334 0.0510 1.0000 Uiso R
H133 H 1.1839 0.9328 0.5846 0.0509 1.0000 Uiso R
H141 H 1.2101 0.4679 0.6969 0.0459 1.0000 Uiso R
H142 H 1.3386 0.5487 0.7096 0.0460 1.0000 Uiso R
H143 H 1.2098 0.6234 0.7232 0.0459 1.0000 Uiso R

loop_
_atom_site_aniso_label
_atom_site_aniso_U_11
_atom_site_aniso_U_22
_atom_site_aniso_U_33
_atom_site_aniso_U_23
_atom_site_aniso_U_13
_atom_site_aniso_U_12
C1 0.0178(17) 0.0233(19) 0.031(2) 0.0020(16) -0.0008(15) 0.0001(14)
C2 0.0173(17) 0.029(2) 0.031(2) -0.0036(17) 0.0008(15) 0.0010(15)
C3 0.0181(16) 0.027(2) 0.0252(19) -0.0023(15) 0.0039(14) -0.0007(14)
C4 0.0164(16) 0.0243(19) 0.0252(19) -0.0007(15) 0.0034(14) -0.0008(14)
C5 0.0206(17) 0.0249(19) 0.0260(19) 0.0008(15) 0.0025(14) 0.0003(14)
C6 0.0167(16) 0.028(2) 0.0280(19) -0.0047(16) 0.0005(14) -0.0017(14)
C7 0.0222(18) 0.030(2) 0.0235(19) 0.0002(16) 0.0016(15) -0.0001(15)
C8 0.0216(17) 0.026(2) 0.0219(18) 0.0007(15) 0.0015(14) -0.0012(15)
C9 0.033(2) 0.026(2) 0.042(2) 0.0050(19) -0.0013(18) 0.0058(18)
C10 0.028(2) 0.034(2) 0.048(3) -0.012(2) 0.0082(18) 0.0003(18)
C11 0.033(2) 0.038(2) 0.025(2) -0.0017(17) 0.0066(17) -0.0046(18)
C12 0.030(2) 0.029(2) 0.044(3) 0.0085(19) 0.0068(19) 0.0034(17)
C13 0.027(2) 0.036(2) 0.042(2) -0.014(2) 0.0026(18) -0.0018(17)
C14 0.029(2) 0.043(3) 0.023(2) -0.0001(18) 0.0011(16) -0.0021(18)
C15 0.0227(18) 0.034(2) 0.030(2) -0.0022(18) 0.0068(16) -0.0041(16)
C16 0.0247(19) 0.030(2) 0.031(2) -0.0023(17) 0.0094(16) -0.0030(16)
C17 0.0222(18) 0.033(2) 0.0246(19) -0.0006(17) 0.0012(14) 0.0021(16)
Rh1 0.01926(16) 0.02169(17) 0.02034(16) -0.00050(11) 0.00228(11) 0.00130(10)
Rh2 0.01954(16) 0.02262(18) 0.02144(17) -0.00117(11) 0.00283(11) 0.00120(11)
O3 0.0334(16) 0.0228(15) 0.0499(19) -0.0067(13) 0.0140(14) 0.0004(12)
O4 0.0414(17) 0.055(2) 0.0294(16) 0.0139(15) -0.0030(13) 0.0053(16)
O5 0.0362(16) 0.059(2) 0.0200(15) 0.0009(14) -0.0008(12) 0.0024(15)

loop_
_atom_type_symbol
_atom_type_scat_dispersion_real
_atom_type_scat_dispersion_imag
_atom_type_scat_Cromer_Mann_a1
_atom_type_scat_Cromer_Mann_b1
_atom_type_scat_Cromer_Mann_a2
_atom_type_scat_Cromer_Mann_b2
_atom_type_scat_Cromer_Mann_a3
_atom_type_scat_Cromer_Mann_b3
_atom_type_scat_Cromer_Mann_a4
_atom_type_scat_Cromer_Mann_b4
_atom_type_scat_Cromer_Mann_c
_atom_type_scat_source
C 0.0033 0.0016 2.3100 20.8439 1.0200 10.2075 1.5886 0.5687 0.8650 51.6512 0.2156 'International Tables Vol C 4.2.6.8 and 6.1.1.4'
H 0.0000 0.0000 0.4930 10.5109 0.3229 26.1257 0.1402 3.1424 0.0408 57.7998 0.0030 'International Tables Vol C 4.2.6.8 and 6.1.1.4'
O 0.0106 0.0060 3.0485 13.2771 2.2868 5.7011 1.5463 0.3239 0.8670 32.9089 0.2508 'International Tables Vol C 4.2.6.8 and 6.1.1.4'
Rh -1.1178 0.9187 19.2957 0.7515 14.3501 8.2176 4.7343 25.8749 1.2892 98.6062 5.3280 'International Tables Vol C 4.2.6.8 and 6.1.1.4'

loop_
_geom_angle_atom_site_label_1
_geom_angle_site_symmetry_1
_geom_angle_atom_site_label_2
_geom_angle_atom_site_label_3
_geom_angle_site_symmetry_3
_geom_angle
_geom_angle_publ_flag
C2 . C1 C8 . 106.5(3) yes
C2 . C1 C9 . 124.7(4) yes
C8 . C1 C9 . 128.1(4) yes
C2 . C1 Rh2 . 69.2(2) yes
C8 . C1 Rh2 . 75.4(2) yes
C9 . C1 Rh2 . 127.9(3) yes
C1 . C2 C3 . 109.5(3) yes
C1 . C2 C10 . 124.2(4) yes
C3 . C2 C10 . 126.1(4) yes
C1 . C2 Rh2 . 73.8(2) yes
C3 . C2 Rh2 . 71.3(2) yes
C10 . C2 Rh2 . 125.5(3) yes
C2 . C3 C4 . 106.4(3) yes
C2 . C3 C11 . 126.2(4) yes
C4 . C3 C11 . 126.8(4) yes
C2 . C3 Rh2 . 70.8(2) yes
C4 . C3 Rh2 . 75.6(2) yes
C11 . C3 Rh2 . 125.4(3) yes
C5 2_766 C4 C3 . 143.4(4) yes
C5 2_766 C4 Rh1 2_766 56.87(18) yes
C3 . C4 Rh1 2_766 135.9(3) yes
C5 2_766 C4 C8 . 107.3(3) yes
C3 . C4 C8 . 109.2(3) yes
Rh1 2_766 C4 C8 . 73.3(2) yes
C5 2_766 C4 Rh2 . 123.3(2) yes
C3 . C4 Rh2 . 68.1(2) yes
Rh1 2_766 C4 Rh2 . 70.88(9) yes
C8 . C4 Rh2 . 74.0(2) yes
C4 2_766 C5 C6 . 107.0(3) yes
C4 2_766 C5 C12 . 124.1(3) yes
C6 . C5 C12 . 125.5(4) yes
C4 2_766 C5 Rh1 . 89.9(2) yes
C6 . C5 Rh1 . 68.4(2) yes
C12 . C5 Rh1 . 124.2(3) yes
C5 . C6 C7 . 108.4(3) yes
C5 . C6 C13 . 125.0(4) yes
C7 . C6 C13 . 126.4(4) yes
C5 . C6 Rh1 . 73.6(2) yes
C7 . C6 Rh1 . 74.9(2) yes
C13 . C6 Rh1 . 121.3(3) yes
C8 2_766 C7 C6 . 106.6(3) yes
C8 2_766 C7 C14 . 124.4(4) yes
C6 . C7 C14 . 124.5(4) yes
C8 2_766 C7 Rh1 . 87.4(2) yes
C6 . C7 Rh1 . 67.3(2) yes
C14 . C7 Rh1 . 129.4(3) yes
C7 2_766 C8 C1 . 143.3(4) yes
C7 2_766 C8 C4 . 108.5(3) yes
C1 . C8 C4 . 108.1(3) yes
C7 2_766 C8 Rh1 2_766 59.1(2) yes
C1 . C8 Rh1 2_766 134.6(3) yes
C4 . C8 Rh1 2_766 75.5(2) yes
C7 2_766 C8 Rh2 . 127.4(3) yes
C1 . C8 Rh2 . 68.5(2) yes
C4 . C8 Rh2 . 70.5(2) yes
Rh1 2_766 C8 Rh2 . 70.74(10) yes
C1 . C9 H91 . 110.0 no
C1 . C9 H92 . 110.2 no
H91 . C9 H92 . 109.0 no
C1 . C9 H93 . 109.6 no
H91 . C9 H93 . 108.7 no
H92 . C9 H93 . 109.3 no
C2 . C10 H101 . 110.3 no
C2 . C10 H102 . 109.9 no
H101 . C10 H102 . 109.2 no
C2 . C10 H103 . 109.9 no
H101 . C10 H103 . 108.4 no
H102 . C10 H103 . 109.1 no
C3 . C11 H111 . 110.6 no
C3 . C11 H112 . 109.7 no
H111 . C11 H112 . 108.6 no
C3 . C11 H113 . 109.6 no
H111 . C11 H113 . 109.4 no
H112 . C11 H113 . 108.9 no
C5 . C12 H121 . 109.4 no
C5 . C12 H122 . 109.1 no
H121 . C12 H122 . 109.0 no
C5 . C12 H123 . 110.4 no
H121 . C12 H123 . 109.6 no
H122 . C12 H123 . 109.3 no
C6 . C13 H131 . 109.8 no
C6 . C13 H132 . 110.1 no
H131 . C13 H132 . 108.9 no
C6 . C13 H133 . 109.2 no
H131 . C13 H133 . 109.3 no
H132 . C13 H133 . 109.4 no
C7 . C14 H141 . 110.4 no
C7 . C14 H142 . 109.4 no
H141 . C14 H142 . 109.0 no
C7 . C14 H143 . 110.1 no
H141 . C14 H143 . 108.8 no
H142 . C14 H143 . 109.1 no
Rh1 . C15 O4 . 170.9(4) yes
Rh2 . C16 O5 . 176.4(3) yes
Rh1 . C17 Rh2 . 89.25(17) yes
Rh1 . C17 O3 . 134.6(3) yes
Rh2 . C17 O3 . 136.0(3) yes
C7 . Rh1 Rh1 2_766 100.11(10) yes
C7 . Rh1 C5 . 62.27(14) yes
Rh1 2_766 Rh1 C5 . 135.95(10) yes
C7 . Rh1 C6 . 37.75(15) yes
Rh1 2_766 Rh1 C6 . 137.74(11) yes
C5 . Rh1 C6 . 37.95(14) yes
C7 . Rh1 Rh2 2_766 82.74(10) yes
Rh1 2_766 Rh1 Rh2 2_766 56.674(11) yes
C5 . Rh1 Rh2 2_766 80.28(10) yes
C6 . Rh1 Rh2 2_766 102.76(10) yes
C7 . Rh1 C17 . 106.70(15) yes
Rh1 2_766 Rh1 C17 . 104.82(12) yes
C5 . Rh1 C17 . 118.66(16) yes
C6 . Rh1 C17 . 94.32(15) yes
Rh2 2_766 Rh1 C17 . 161.00(12) yes
C7 . Rh1 C8 2_766 33.55(13) yes
Rh1 2_766 Rh1 C8 2_766 86.13(8) yes
C5 . Rh1 C8 2_766 56.35(13) yes
C6 . Rh1 C8 2_766 56.80(13) yes
Rh2 2_766 Rh1 C8 2_766 50.19(8) yes
C7 . Rh1 C4 2_766 55.98(13) yes
Rh1 2_766 Rh1 C4 2_766 102.78(8) yes
C5 . Rh1 C4 2_766 33.27(12) yes
C6 . Rh1 C4 2_766 56.41(13) yes
Rh2 2_766 Rh1 C4 2_766 48.92(8) yes
C7 . Rh1 C15 . 154.41(15) yes
Rh1 2_766 Rh1 C15 . 92.63(13) yes
C5 . Rh1 C15 . 93.25(15) yes
C6 . Rh1 C15 . 124.78(16) yes
Rh2 2_766 Rh1 C15 . 85.98(13) yes
C7 . Rh1 Rh2 . 108.59(10) yes
Rh1 2_766 Rh1 Rh2 . 59.694(11) yes
C5 . Rh1 Rh2 . 160.94(10) yes
C6 . Rh1 Rh2 . 124.43(10) yes
Rh2 2_766 Rh1 Rh2 . 116.368(12) yes
C17 . Rh1 C8 2_766 140.13(14) yes
C17 . Rh1 C4 2_766 149.79(14) yes
C8 2_766 Rh1 C4 2_766 31.18(11) yes
C17 . Rh1 C15 . 91.11(17) yes
C8 2_766 Rh1 C15 . 127.18(14) yes
C4 2_766 Rh1 C15 . 99.70(14) yes
C17 . Rh1 Rh2 . 45.35(12) yes
C8 2_766 Rh1 Rh2 . 126.09(8) yes
C4 2_766 Rh1 Rh2 . 156.39(8) yes
C15 . Rh1 Rh2 . 96.99(11) yes
C4 . Rh2 C1 . 60.70(13) yes
C4 . Rh2 C8 . 35.47(13) yes
C1 . Rh2 C8 . 36.08(13) yes
C4 . Rh2 C3 . 36.27(13) yes
C1 . Rh2 C3 . 62.79(14) yes
C8 . Rh2 C3 . 60.64(13) yes
C4 . Rh2 C2 . 60.61(14) yes
C1 . Rh2 C2 . 36.99(15) yes
C8 . Rh2 C2 . 60.05(14) yes
C3 . Rh2 C2 . 37.95(14) yes
C4 . Rh2 Rh1 2_766 60.21(9) yes
C1 . Rh2 Rh1 2_766 93.30(10) yes
C8 . Rh2 Rh1 2_766 59.07(9) yes
C3 . Rh2 Rh1 2_766 95.27(10) yes
C2 . Rh2 Rh1 2_766 116.58(11) yes
C4 . Rh2 Rh1 . 119.88(9) yes
C1 . Rh2 Rh1 . 104.29(10) yes
C8 . Rh2 Rh1 . 96.43(9) yes
C3 . Rh2 Rh1 . 155.66(10) yes
C2 . Rh2 Rh1 . 139.37(11) yes
C4 . Rh2 C17 . 152.96(15) yes
C1 . Rh2 C17 . 97.91(15) yes
C8 . Rh2 C17 . 117.55(14) yes
C3 . Rh2 C17 . 150.38(15) yes
C2 . Rh2 C17 . 113.25(15) yes
C4 . Rh2 C16 . 115.63(16) yes
C1 . Rh2 C16 . 157.34(15) yes
C8 . Rh2 C16 . 150.04(16) yes
C3 . Rh2 C16 . 100.45(15) yes
C2 . Rh2 C16 . 120.48(16) yes
Rh1 2_766 Rh2 Rh1 . 63.632(12) yes
Rh1 2_766 Rh2 C17 . 108.78(11) yes
Rh1 . Rh2 C17 . 45.39(11) yes
Rh1 2_766 Rh2 C16 . 103.89(13) yes
Rh1 . Rh2 C16 . 96.61(12) yes
C17 . Rh2 C16 . 90.51(17) yes

loop_
_geom_bond_atom_site_label_1
_geom_bond_atom_site_label_2
_geom_bond_site_symmetry_2
_geom_bond_distance
_geom_bond_publ_flag
C1 C2 . 1.430(6) yes
C1 C8 . 1.444(5) yes
C1 C9 . 1.504(6) yes
C1 Rh2 . 2.282(4) yes
C2 C3 . 1.447(6) yes
C2 C10 . 1.496(6) yes
C2 Rh2 . 2.222(4) yes
C3 C4 . 1.421(5) yes
C3 C11 . 1.506(5) yes
C3 Rh2 . 2.229(4) yes
C4 C5 2_766 1.470(5) yes
C4 Rh1 2_766 2.679(4) yes
C4 C8 . 1.433(5) yes
C4 Rh2 . 2.327(4) yes
C5 C6 . 1.438(5) yes
C5 C12 . 1.496(6) yes
C5 Rh1 . 2.243(4) yes
C6 C7 . 1.443(6) yes
C6 C13 . 1.491(6) yes
C6 Rh1 . 2.174(4) yes
C7 C8 2_766 1.466(5) yes
C7 C14 . 1.500(5) yes
C7 Rh1 . 2.275(4) yes
C8 Rh1 2_766 2.650(4) yes
C8 Rh2 . 2.373(4) yes
C9 H91 . 0.962 no
C9 H92 . 0.958 no
C9 H93 . 0.965 no
C10 H101 . 0.956 no
C10 H102 . 0.964 no
C10 H103 . 0.962 no
C11 H111 . 0.963 no
C11 H112 . 0.963 no
C11 H113 . 0.964 no
C12 H121 . 0.961 no
C12 H122 . 0.962 no
C12 H123 . 0.964 no
C13 H131 . 0.964 no
C13 H132 . 0.967 no
C13 H133 . 0.964 no
C14 H141 . 0.958 no
C14 H142 . 0.968 no
C14 H143 . 0.965 no
C15 Rh1 . 1.867(4) yes
C15 O4 . 1.145(5) yes
C16 Rh2 . 1.849(4) yes
C16 O5 . 1.148(5) yes
C17 Rh1 . 2.010(4) yes
C17 Rh2 . 2.008(4) yes
C17 O3 . 1.172(5) yes
Rh1 Rh1 2_766 3.0268(6) yes
Rh1 Rh2 2_766 2.9166(4) yes
Rh1 Rh2 . 2.8228(4) yes

loop_
_geom_hbond_atom_site_label_D
_geom_hbond_atom_site_label_H
_geom_hbond_atom_site_label_A
_geom_hbond_site_symmetry_A
_geom_hbond_angle_DHA
_geom_hbond_distance_DH
_geom_hbond_distance_HA
_geom_hbond_distance_DA
_geom_hbond_publ_flag
C12 H121 O3 2_776 153 0.96 2.44 3.322(6) yes
C14 H141 O4 2_766 160 0.96 2.57 3.482(6) yes
